data_4514686
loop_
_publ_author_name
'Chen, Zhen'
'Ren, Nan'
'Ma, Xiaoxiao'
'Nie, Jing'
'Zhang, Fa-Guang'
'Ma, Jun-An'

_publ_section_title
;
 Silver-Catalyzed [3 + 3] Dipolar Cycloaddition of Trifluorodiazoethane
 and Glycine Imines: Access to Highly Functionalized
 Trifluoromethyl-Substituted Triazines and Pyridines
;
_journal_issue 5
_journal_name_full 'ACS Catalysis'
_journal_page_first 4600
_journal_paper_doi 10.1021/acscatal.9b00846
_journal_volume 9
_journal_year 2019
_chemical_formula_sum 'C12 H11 Br F3 N3 O2'
_chemical_formula_weight 366.15
_space_group_IT_number 14
_space_group_name_Hall '-P 2ybc'
_space_group_name_H-M_alt 'P 1 21/c 1'
_symmetry_cell_setting monoclinic
_symmetry_space_group_name_Hall '-P 2ybc'
_symmetry_space_group_name_H-M 'P 1 21/c 1'
_atom_sites_solution_hydrogens geom
_atom_sites_solution_primary direct
_atom_sites_solution_secondary difmap
_audit_creation_method SHELXL-97
_cell_angle_alpha 90.00
_cell_angle_beta 99.700(6)
_cell_angle_gamma 90.00
_cell_formula_units_Z 8
_cell_length_a 10.3636(7)
_cell_length_b 10.0648(7)
_cell_length_c 28.9197(16)
_cell_measurement_reflns_used 1574
_cell_measurement_temperature 293(2)
_cell_measurement_theta_max 23.4700
_cell_measurement_theta_min 3.3420
_cell_volume 2973.4(3)
_computing_cell_refinement 'Bruker FRAMBO'
_computing_data_collection 'Bruker FRAMBO'
_computing_data_reduction 'Bruker SAINT'
_computing_molecular_graphics 'Bruker SHELXTL'
_computing_publication_material 'Bruker SHELXTL'
_computing_structure_refinement 'SHELXL-97 (Sheldrick, 1997)'
_computing_structure_solution 'SHELXS-97 (Sheldrick, 1990)'
_diffrn_ambient_temperature 293(2)
_diffrn_measured_fraction_theta_full 0.998
_diffrn_measured_fraction_theta_max 0.998
_diffrn_measurement_device_type 'multiwire proportional'
_diffrn_measurement_method 'phi and omega scans'
_diffrn_radiation_monochromator graphite
_diffrn_radiation_source 'fine-focus sealed tube'
_diffrn_radiation_type MoK\a
_diffrn_radiation_wavelength 0.71073
_diffrn_reflns_av_R_equivalents 0.0400
_diffrn_reflns_av_sigmaI/netI 0.0592
_diffrn_reflns_limit_h_max 10
_diffrn_reflns_limit_h_min -12
_diffrn_reflns_limit_k_max 12
_diffrn_reflns_limit_k_min -12
_diffrn_reflns_limit_l_max 31
_diffrn_reflns_limit_l_min -36
_diffrn_reflns_number 13696
_diffrn_reflns_theta_full 26.37
_diffrn_reflns_theta_max 26.37
_diffrn_reflns_theta_min 3.01
_diffrn_standards_decay_% 0
_diffrn_standards_interval_count 0
_diffrn_standards_interval_time 0
_diffrn_standards_number 0
_exptl_absorpt_coefficient_mu 2.804
_exptl_absorpt_correction_T_max 0.6039
_exptl_absorpt_correction_T_min 0.5073
_exptl_absorpt_correction_type multi-scan
_exptl_absorpt_process_details SADABS
_exptl_crystal_colour COLORLESS
_exptl_crystal_density_diffrn 1.636
_exptl_crystal_density_meas ?
_exptl_crystal_density_method 'not measured'
_exptl_crystal_description BLOCK
_exptl_crystal_F_000 1456
_exptl_crystal_size_max 0.28
_exptl_crystal_size_mid 0.22
_exptl_crystal_size_min 0.20
_refine_diff_density_max 0.667
_refine_diff_density_min -0.867
_refine_diff_density_rms 0.086
_refine_ls_extinction_method none
_refine_ls_goodness_of_fit_ref 1.018
_refine_ls_hydrogen_treatment constr
_refine_ls_matrix_type full
_refine_ls_number_parameters 380
_refine_ls_number_reflns 6061
_refine_ls_number_restraints 0
_refine_ls_restrained_S_all 1.018
_refine_ls_R_factor_all 0.1434
_refine_ls_R_factor_gt 0.0748
_refine_ls_shift/su_max 0.001
_refine_ls_shift/su_mean 0.000
_refine_ls_structure_factor_coef Fsqd
_refine_ls_weighting_details 'calc w=1/[\s^2^(Fo^2^)+(0.0746P)^2^+5.5486P] where P=(Fo^2^+2Fc^2^)/3'
_refine_ls_weighting_scheme calc
_refine_ls_wR_factor_gt 0.1716
_refine_ls_wR_factor_ref 0.2088
_reflns_number_gt 3215
_reflns_number_total 6061
_reflns_threshold_expression >2sigma(I)
_cod_data_source_file cs9b00846_si_003.cif
_cod_data_source_block 1
_cod_depositor_comments
;
The following automatic conversions were performed:

'_symmetry_cell_setting' value 'Monoclinic' changed to 'monoclinic'
according to
/home/data/users/saulius/crontab/automatic-downloads/current/ACS/lib/dictionaries/cif_core.dic
dictionary named 'cif_core.dic' version 2.4.2 from 2011-04-26.

'_exptl_absorpt_correction_type' value 'MULTI-SCAN' changed to
'multi-scan' according to
/home/data/users/saulius/crontab/automatic-downloads/current/ACS/lib/dictionaries/cif_core.dic
dictionary named 'cif_core.dic' version 2.4.2 from 2011-04-26.

'_exptl_crystal_density_meas' value 'NONE' was changed to '?' - the
value is perceived as not measured.

Automatic conversion script
Id: cif_fix_values 4973 2017-02-22 13:04:09Z antanas 

2020-08-05
Z value and formula fixed to values more according to usual
chemical conventions.                 miguel
;
_cod_original_formula_sum 'C24 H22 Br2 F6 N6 O4'
_cod_original_formula_weight 732.30
_cod_original_formula_units_Z 4
_cod_original_sg_symbol_H-M P2(1)/c
_cod_database_code 4514686

loop_
_symmetry_equiv_pos_as_xyz
'x, y, z'
'-x, y+1/2, -z+1/2'
'-x, -y, -z'
'x, -y-1/2, z-1/2'

loop_
_atom_site_label
_atom_site_type_symbol
_atom_site_fract_x
_atom_site_fract_y
_atom_site_fract_z
_atom_site_U_iso_or_equiv
_atom_site_adp_type
_atom_site_occupancy
_atom_site_symmetry_multiplicity
_atom_site_calc_flag
_atom_site_refinement_flags
Br1 Br 0.11918(7) -0.06634(9) 0.155641(19) 0.1481(3) Uani 1 1 d .
Br2 Br 0.31510(8) 0.42934(10) 0.16152(2) 0.1633(3) Uani 1 1 d .
F1 F -0.0541(3) 0.1807(3) 0.43609(10) 0.0913(9) Uani 1 1 d .
F2 F 0.1017(3) 0.0507(3) 0.46429(9) 0.0956(10) Uani 1 1 d .
F3 F -0.0762(2) -0.0280(3) 0.42735(9) 0.0786(8) Uani 1 1 d .
F4 F 0.7348(2) 0.4811(2) 0.43860(9) 0.0764(8) Uani 1 1 d .
F5 F 0.7114(2) 0.6891(2) 0.44702(10) 0.0855(9) Uani 1 1 d .
F6 F 0.5818(2) 0.5541(3) 0.47271(9) 0.0960(10) Uani 1 1 d .
O1 O 0.5145(3) -0.0439(2) 0.43860(11) 0.0624(8) Uani 1 1 d .
O2 O 0.5133(2) 0.1752(2) 0.44677(10) 0.0570(8) Uani 1 1 d .
O3 O 0.1435(2) 0.4512(2) 0.43750(10) 0.0562(7) Uani 1 1 d .
O4 O 0.1458(2) 0.6717(2) 0.44433(9) 0.0507(7) Uani 1 1 d .
N1 N 0.2604(3) -0.0447(3) 0.39648(10) 0.0448(8) Uani 1 1 d .
N2 N 0.2696(3) 0.1879(3) 0.40297(10) 0.0429(8) Uani 1 1 d .
H2 H 0.3119 0.2583 0.4133 0.051 Uiso 1 1 calc R
N3 N 0.1424(3) 0.1944(3) 0.37895(11) 0.0461(8) Uani 1 1 d .
H3 H 0.1143 0.2639 0.3631 0.055 Uiso 1 1 calc R
N4 N 0.3699(3) 0.4555(3) 0.40153(11) 0.0462(8) Uani 1 1 d .
N5 N 0.3600(3) 0.6874(3) 0.40735(10) 0.0430(8) Uani 1 1 d .
H5 H 0.3238 0.7570 0.4167 0.052 Uiso 1 1 calc R
N6 N 0.4689(3) 0.6964(3) 0.38579(11) 0.0492(8) Uani 1 1 d .
H6 H 0.4833 0.7663 0.3703 0.059 Uiso 1 1 calc R
C1 C 0.1210(4) -0.0599(5) 0.22129(14) 0.0774(14) Uani 1 1 d .
C2 C 0.0396(5) -0.1377(6) 0.24103(16) 0.0929(16) Uani 1 1 d .
H2A H -0.0187 -0.1942 0.2226 0.111 Uiso 1 1 calc R
C3 C 0.0433(4) -0.1327(4) 0.28890(14) 0.0683(13) Uani 1 1 d .
H3A H -0.0134 -0.1861 0.3024 0.082 Uiso 1 1 calc R
C4 C 0.1287(3) -0.0509(3) 0.31701(13) 0.0448(10) Uani 1 1 d .
C5 C 0.2120(4) 0.0252(4) 0.29554(15) 0.0712(13) Uani 1 1 d .
H5A H 0.2726 0.0797 0.3139 0.085 Uiso 1 1 calc R
C6 C 0.2081(5) 0.0229(5) 0.24728(16) 0.0875(16) Uani 1 1 d .
H6A H 0.2634 0.0764 0.2332 0.105 Uiso 1 1 calc R
C7 C 0.1293(3) -0.0443(3) 0.36919(12) 0.0398(9) Uani 1 1 d .
H7 H 0.0821 -0.1219 0.3783 0.048 Uiso 1 1 calc R
C8 C 0.0582(3) 0.0812(3) 0.38132(12) 0.0425(9) Uani 1 1 d .
H8 H -0.0189 0.0928 0.3569 0.051 Uiso 1 1 calc R
C9 C 0.3213(3) 0.0724(3) 0.40912(11) 0.0361(8) Uani 1 1 d .
C10 C 0.4591(3) 0.0604(3) 0.43267(12) 0.0408(9) Uani 1 1 d .
C11 C 0.6455(4) 0.1712(4) 0.47191(16) 0.0675(13) Uani 1 1 d .
H11A H 0.6497 0.1132 0.4985 0.101 Uiso 1 1 d R
H11B H 0.6722 0.2590 0.4825 0.101 Uiso 1 1 d R
H11C H 0.7027 0.1387 0.4516 0.101 Uiso 1 1 d R
C12 C 0.0101(4) 0.0707(4) 0.42741(14) 0.0570(11) Uani 1 1 d .
C13 C 0.3408(4) 0.5305(5) 0.29996(15) 0.0741(14) Uani 1 1 d .
H13 H 0.2990 0.5908 0.3168 0.089 Uiso 1 1 calc R
C14 C 0.3046(5) 0.5248(5) 0.25220(18) 0.0941(17) Uani 1 1 d .
H14 H 0.2396 0.5807 0.2370 0.113 Uiso 1 1 calc R
C15 C 0.3647(5) 0.4366(6) 0.22734(17) 0.0891(17) Uani 1 1 d .
C16 C 0.4589(5) 0.3531(6) 0.24956(18) 0.0999(18) Uani 1 1 d .
H16 H 0.4983 0.2916 0.2324 0.120 Uiso 1 1 calc R
C17 C 0.4951(5) 0.3603(5) 0.29741(16) 0.0776(15) Uani 1 1 d .
H17 H 0.5601 0.3038 0.3123 0.093 Uiso 1 1 calc R
C18 C 0.4372(4) 0.4497(3) 0.32391(14) 0.0511(10) Uani 1 1 d .
C19 C 0.4795(3) 0.4584(3) 0.37647(13) 0.0445(10) Uani 1 1 d .
H19 H 0.5360 0.3821 0.3866 0.053 Uiso 1 1 calc R
C20 C 0.5578(3) 0.5850(3) 0.38995(13) 0.0445(9) Uani 1 1 d .
H20 H 0.6156 0.5979 0.3668 0.053 Uiso 1 1 calc R
C21 C 0.3154(3) 0.5712(3) 0.41276(11) 0.0354(8) Uani 1 1 d .
C22 C 0.1937(3) 0.5570(3) 0.43264(12) 0.0382(9) Uani 1 1 d .
C23 C 0.0276(4) 0.6646(4) 0.46380(16) 0.0642(12) Uani 1 1 d .
H23A H -0.0397 0.6229 0.4417 0.096 Uiso 1 1 calc R
H23B H 0.0004 0.7527 0.4705 0.096 Uiso 1 1 calc R
H23C H 0.0430 0.6135 0.4922 0.096 Uiso 1 1 calc R
C24 C 0.6435(4) 0.5774(4) 0.43747(15) 0.0581(12) Uani 1 1 d .

loop_
_atom_site_aniso_label
_atom_site_aniso_U_11
_atom_site_aniso_U_22
_atom_site_aniso_U_33
_atom_site_aniso_U_23
_atom_site_aniso_U_13
_atom_site_aniso_U_12
Br1 0.1355(5) 0.2623(8) 0.0492(3) -0.0355(4) 0.0234(3) -0.1091(5)
Br2 0.1374(5) 0.2821(9) 0.0625(3) -0.0488(4) -0.0059(4) 0.1000(5)
F1 0.0993(17) 0.0896(17) 0.0963(18) -0.0226(14) 0.0489(15) 0.0122(15)
F2 0.0677(16) 0.175(3) 0.0426(13) -0.0006(16) 0.0045(12) -0.0045(18)
F3 0.0749(15) 0.0941(17) 0.0716(15) 0.0047(13) 0.0261(13) -0.0192(14)
F4 0.0572(14) 0.0838(16) 0.0850(18) 0.0098(14) 0.0031(13) 0.0116(13)
F5 0.0592(14) 0.0768(15) 0.114(2) -0.0179(15) -0.0051(15) -0.0139(13)
F6 0.0576(14) 0.177(3) 0.0554(15) 0.0052(17) 0.0159(12) -0.0140(17)
O1 0.0497(15) 0.0392(14) 0.092(2) -0.0022(13) -0.0069(15) 0.0061(12)
O2 0.0479(14) 0.0413(13) 0.0738(18) -0.0068(12) -0.0133(13) -0.0050(12)
O3 0.0525(14) 0.0363(13) 0.0860(18) -0.0064(12) 0.0299(13) -0.0081(11)
O4 0.0444(13) 0.0416(13) 0.0713(16) -0.0131(12) 0.0250(12) -0.0038(11)
N1 0.0401(16) 0.0354(15) 0.0539(17) -0.0054(13) -0.0061(14) -0.0054(13)
N2 0.0416(15) 0.0276(14) 0.0574(18) -0.0063(13) 0.0026(14) -0.0083(12)
N3 0.0375(15) 0.0327(14) 0.0648(19) 0.0089(14) -0.0008(15) 0.0002(12)
N4 0.0429(16) 0.0327(15) 0.0664(19) -0.0070(13) 0.0185(14) 0.0030(12)
N5 0.0388(15) 0.0284(14) 0.0652(18) -0.0040(13) 0.0187(14) 0.0022(12)
N6 0.0437(16) 0.0352(15) 0.073(2) 0.0091(14) 0.0231(15) 0.0000(13)
C1 0.066(3) 0.127(4) 0.040(2) -0.017(2) 0.010(2) -0.041(3)
C2 0.079(3) 0.138(4) 0.062(3) -0.036(3) 0.014(2) -0.060(3)
C3 0.066(2) 0.090(3) 0.051(2) -0.017(2) 0.016(2) -0.038(2)
C4 0.0407(18) 0.0460(19) 0.047(2) -0.0072(16) 0.0053(16) -0.0059(16)
C5 0.071(3) 0.089(3) 0.053(2) -0.018(2) 0.008(2) -0.039(2)
C6 0.088(3) 0.121(4) 0.058(3) -0.008(3) 0.023(2) -0.049(3)
C7 0.0430(19) 0.0301(17) 0.0456(19) 0.0019(14) 0.0055(16) -0.0060(14)
C8 0.0396(18) 0.0430(19) 0.0436(19) -0.0047(16) 0.0031(16) -0.0004(15)
C9 0.0414(18) 0.0257(15) 0.0414(18) -0.0020(14) 0.0076(15) -0.0019(14)
C10 0.0429(19) 0.0345(18) 0.0450(19) 0.0020(15) 0.0071(16) -0.0048(16)
C11 0.051(2) 0.063(2) 0.080(3) 0.006(2) -0.011(2) -0.014(2)
C12 0.050(2) 0.065(2) 0.056(2) -0.010(2) 0.0094(19) -0.004(2)
C13 0.075(3) 0.090(3) 0.055(3) -0.006(2) 0.005(2) 0.040(2)
C14 0.092(3) 0.119(4) 0.070(3) -0.009(3) 0.009(3) 0.054(3)
C15 0.066(3) 0.135(4) 0.062(3) -0.025(3) 0.001(2) 0.030(3)
C16 0.088(3) 0.129(4) 0.079(3) -0.043(3) 0.002(3) 0.045(3)
C17 0.073(3) 0.087(3) 0.071(3) -0.019(2) 0.005(2) 0.032(2)
C18 0.047(2) 0.046(2) 0.062(2) -0.0078(18) 0.0158(18) 0.0030(17)
C19 0.0419(18) 0.0350(18) 0.059(2) 0.0033(16) 0.0159(17) 0.0072(15)
C20 0.0364(18) 0.0450(19) 0.056(2) 0.0035(16) 0.0186(16) 0.0006(15)
C21 0.0341(16) 0.0283(16) 0.0445(18) -0.0049(14) 0.0088(14) -0.0042(14)
C22 0.0355(17) 0.0346(17) 0.0430(18) -0.0043(15) 0.0027(15) -0.0008(15)
C23 0.057(2) 0.055(2) 0.089(3) -0.003(2) 0.038(2) 0.0017(19)
C24 0.039(2) 0.066(2) 0.072(3) -0.001(2) 0.0159(19) -0.0019(19)

loop_
_atom_type_symbol
_atom_type_description
_atom_type_scat_dispersion_real
_atom_type_scat_dispersion_imag
_atom_type_scat_source
C C 0.0033 0.0016 'International Tables Vol C Tables 4.2.6.8 and 6.1.1.4'
H H 0.0000 0.0000 'International Tables Vol C Tables 4.2.6.8 and 6.1.1.4'
N N 0.0061 0.0033 'International Tables Vol C Tables 4.2.6.8 and 6.1.1.4'
O O 0.0106 0.0060 'International Tables Vol C Tables 4.2.6.8 and 6.1.1.4'
Br Br -0.2901 2.4595 'International Tables Vol C Tables 4.2.6.8 and 6.1.1.4'
F F 0.0171 0.0103 'International Tables Vol C Tables 4.2.6.8 and 6.1.1.4'

loop_
_geom_angle_atom_site_label_1
_geom_angle_atom_site_label_2
_geom_angle_atom_site_label_3
_geom_angle
C10 O2 C11 116.8(3)
C22 O4 C23 116.0(3)
C9 N1 C7 119.6(3)
C9 N2 N3 117.0(3)
C9 N2 H2 121.5
N3 N2 H2 121.5
N2 N3 C8 118.1(3)
N2 N3 H3 120.9
C8 N3 H3 120.9
C21 N4 C19 119.7(3)
C21 N5 N6 117.1(3)
C21 N5 H5 121.4
N6 N5 H5 121.4
N5 N6 C20 118.0(3)
N5 N6 H6 121.0
C20 N6 H6 121.0
C2 C1 C6 121.8(4)
C2 C1 Br1 120.2(3)
C6 C1 Br1 117.9(3)
C1 C2 C3 119.4(4)
C1 C2 H2A 120.3
C3 C2 H2A 120.3
C4 C3 C2 121.5(4)
C4 C3 H3A 119.2
C2 C3 H3A 119.2
C3 C4 C5 117.2(4)
C3 C4 C7 120.9(3)
C5 C4 C7 121.9(3)
C4 C5 C6 121.9(4)
C4 C5 H5A 119.0
C6 C5 H5A 119.0
C1 C6 C5 118.0(4)
C1 C6 H6A 121.0
C5 C6 H6A 121.0
N1 C7 C4 112.9(3)
N1 C7 C8 108.7(3)
C4 C7 C8 110.2(3)
N1 C7 H7 108.3
C4 C7 H7 108.3
C8 C7 H7 108.3
N3 C8 C12 113.0(3)
N3 C8 C7 108.7(3)
C12 C8 C7 112.9(3)
N3 C8 H8 107.3
C12 C8 H8 107.3
C7 C8 H8 107.3
N2 C9 N1 125.8(3)
N2 C9 C10 119.2(3)
N1 C9 C10 115.0(3)
O1 C10 O2 123.8(3)
O1 C10 C9 122.7(3)
O2 C10 C9 113.5(3)
O2 C11 H11A 109.4
O2 C11 H11B 109.5
H11A C11 H11B 109.5
O2 C11 H11C 109.5
H11A C11 H11C 109.5
H11B C11 H11C 109.5
F2 C12 F3 106.2(3)
F2 C12 F1 106.7(3)
F3 C12 F1 105.1(3)
F2 C12 C8 115.3(3)
F3 C12 C8 111.9(3)
F1 C12 C8 111.0(3)
C14 C13 C18 122.2(4)
C14 C13 H13 118.9
C18 C13 H13 118.9
C15 C14 C13 119.3(5)
C15 C14 H14 120.4
C13 C14 H14 120.4
C14 C15 C16 120.6(5)
C14 C15 Br2 119.2(4)
C16 C15 Br2 120.2(4)
C15 C16 C17 119.7(5)
C15 C16 H16 120.2
C17 C16 H16 120.2
C16 C17 C18 121.5(4)
C16 C17 H17 119.3
C18 C17 H17 119.3
C13 C18 C17 116.7(4)
C13 C18 C19 122.2(3)
C17 C18 C19 121.0(3)
N4 C19 C18 112.5(3)
N4 C19 C20 108.5(3)
C18 C19 C20 110.9(3)
N4 C19 H19 108.3
C18 C19 H19 108.3
C20 C19 H19 108.3
N6 C20 C24 112.7(3)
N6 C20 C19 108.9(3)
C24 C20 C19 113.4(3)
N6 C20 H20 107.2
C24 C20 H20 107.2
C19 C20 H20 107.2
N5 C21 N4 125.6(3)
N5 C21 C22 119.1(3)
N4 C21 C22 115.3(3)
O3 C22 O4 123.7(3)
O3 C22 C21 122.9(3)
O4 C22 C21 113.4(3)
O4 C23 H23A 109.5
O4 C23 H23B 109.5
H23A C23 H23B 109.5
O4 C23 H23C 109.5
H23A C23 H23C 109.5
H23B C23 H23C 109.5
F6 C24 F5 107.4(4)
F6 C24 F4 106.5(3)
F5 C24 F4 104.9(3)
F6 C24 C20 115.3(3)
F5 C24 C20 110.9(3)
F4 C24 C20 111.2(3)

loop_
_geom_bond_atom_site_label_1
_geom_bond_atom_site_label_2
_geom_bond_distance
Br1 C1 1.897(4)
Br2 C15 1.888(5)
F1 C12 1.337(5)
F2 C12 1.318(4)
F3 C12 1.337(5)
F4 C24 1.352(4)
F5 C24 1.330(5)
F6 C24 1.312(5)
O1 C10 1.195(4)
O2 C10 1.318(4)
O2 C11 1.439(4)
O3 C22 1.204(4)
O4 C22 1.322(4)
O4 C23 1.433(5)
N1 C9 1.358(4)
N1 C7 1.452(4)
N2 C9 1.280(4)
N2 N3 1.384(4)
N2 H2 0.8600
N3 C8 1.444(4)
N3 H3 0.8600
N4 C21 1.357(4)
N4 C19 1.447(5)
N5 C21 1.277(4)
N5 N6 1.381(4)
N5 H5 0.8600
N6 C20 1.443(4)
N6 H6 0.8600
C1 C2 1.346(7)
C1 C6 1.358(6)
C2 C3 1.379(6)
C2 H2A 0.9300
C3 C4 1.371(5)
C3 H3A 0.9300
C4 C5 1.378(6)
C4 C7 1.509(5)
C5 C6 1.390(6)
C5 H5A 0.9300
C6 H6A 0.9300
C7 C8 1.532(5)
C7 H7 0.9800
C8 C12 1.503(5)
C8 H8 0.9800
C9 C10 1.480(5)
C11 H11A 0.9600
C11 H11B 0.9600
C11 H11C 0.9600
C13 C14 1.370(6)
C13 C18 1.380(5)
C13 H13 0.9300
C14 C15 1.358(7)
C14 H14 0.9300
C15 C16 1.364(7)
C16 C17 1.373(7)
C16 H16 0.9300
C17 C18 1.383(6)
C17 H17 0.9300
C18 C19 1.512(5)
C19 C20 1.525(5)
C19 H19 0.9800
C20 C24 1.508(5)
C20 H20 0.9800
C21 C22 1.479(5)
C23 H23A 0.9600
C23 H23B 0.9600
C23 H23C 0.9600

loop_
_geom_torsion_atom_site_label_1
_geom_torsion_atom_site_label_2
_geom_torsion_atom_site_label_3
_geom_torsion_atom_site_label_4
_geom_torsion
C9 N2 N3 C8 27.9(5)
C21 N5 N6 C20 -27.5(4)
C6 C1 C2 C3 0.6(8)
Br1 C1 C2 C3 179.3(4)
C1 C2 C3 C4 -0.4(8)
C2 C3 C4 C5 -0.7(7)
C2 C3 C4 C7 178.5(4)
C3 C4 C5 C6 1.8(7)
C7 C4 C5 C6 -177.5(4)
C2 C1 C6 C5 0.4(8)
Br1 C1 C6 C5 -178.3(4)
C4 C5 C6 C1 -1.6(8)
C9 N1 C7 C4 92.8(4)
C9 N1 C7 C8 -29.7(4)
C3 C4 C7 N1 136.4(4)
C5 C4 C7 N1 -44.4(5)
C3 C4 C7 C8 -101.9(4)
C5 C4 C7 C8 77.3(4)
N2 N3 C8 C12 75.5(4)
N2 N3 C8 C7 -50.7(4)
N1 C7 C8 N3 48.7(4)
C4 C7 C8 N3 -75.5(3)
N1 C7 C8 C12 -77.6(4)
C4 C7 C8 C12 158.3(3)
N3 N2 C9 N1 -3.9(5)
N3 N2 C9 C10 177.2(3)
C7 N1 C9 N2 6.9(5)
C7 N1 C9 C10 -174.1(3)
C11 O2 C10 O1 -1.9(6)
C11 O2 C10 C9 177.3(3)
N2 C9 C10 O1 -178.3(4)
N1 C9 C10 O1 2.7(5)
N2 C9 C10 O2 2.5(5)
N1 C9 C10 O2 -176.5(3)
N3 C8 C12 F2 -63.8(4)
C7 C8 C12 F2 60.1(4)
N3 C8 C12 F3 174.7(3)
C7 C8 C12 F3 -61.4(4)
N3 C8 C12 F1 57.7(4)
C7 C8 C12 F1 -178.4(3)
C18 C13 C14 C15 0.3(8)
C13 C14 C15 C16 0.9(9)
C13 C14 C15 Br2 -179.8(4)
C14 C15 C16 C17 -1.4(9)
Br2 C15 C16 C17 179.3(4)
C15 C16 C17 C18 0.7(8)
C14 C13 C18 C17 -0.9(7)
C14 C13 C18 C19 178.4(4)
C16 C17 C18 C13 0.4(7)
C16 C17 C18 C19 -178.9(4)
C21 N4 C19 C18 -92.7(4)
C21 N4 C19 C20 30.4(4)
C13 C18 C19 N4 49.9(5)
C17 C18 C19 N4 -130.8(4)
C13 C18 C19 C20 -71.9(5)
C17 C18 C19 C20 107.4(4)
N5 N6 C20 C24 -76.2(4)
N5 N6 C20 C19 50.5(4)
N4 C19 C20 N6 -49.0(4)
C18 C19 C20 N6 75.1(4)
N4 C19 C20 C24 77.3(4)
C18 C19 C20 C24 -158.7(3)
N6 N5 C21 N4 3.9(5)
N6 N5 C21 C22 -175.8(3)
C19 N4 C21 N5 -7.4(5)
C19 N4 C21 C22 172.2(3)
C23 O4 C22 O3 0.1(5)
C23 O4 C22 C21 180.0(3)
N5 C21 C22 O3 177.7(3)
N4 C21 C22 O3 -1.9(5)
N5 C21 C22 O4 -2.1(4)
N4 C21 C22 O4 178.2(3)
N6 C20 C24 F6 65.3(4)
C19 C20 C24 F6 -59.0(5)
N6 C20 C24 F5 -57.1(4)
C19 C20 C24 F5 178.7(3)
N6 C20 C24 F4 -173.4(3)
C19 C20 C24 F4 62.4(4)
